data_7039097
loop_
_publ_author_name
'Postle, Shawn'
'Podgorny, Vitali'
'Stephan, Douglas W.'

_publ_section_title
;
 Electrophilic phosphonium cations (EPCs) with perchlorinated-aryl
 substituents: towards air-stable phosphorus-based Lewis acid catalysts.
;
_journal_issue 37
_journal_name_full 'Dalton transactions (Cambridge, England : 2003)'
_journal_page_first 14651
_journal_page_last 14657
_journal_paper_doi 10.1039/c6dt01339b
_journal_volume 45
_journal_year 2016
_chemical_formula_moiety 'C18 H10 Cl5 F2 P'
_chemical_formula_sum 'C18 H10 Cl5 F2 P'
_chemical_formula_weight 472.51
_space_group_crystal_system orthorhombic
_space_group_IT_number 61
_space_group_name_Hall '-P 2ac 2ab'
_space_group_name_H-M_alt 'P b c a'
_symmetry_Int_Tables_number 61
_symmetry_space_group_name_Hall '-P 2ac 2ab'
_symmetry_space_group_name_H-M 'P b c a'
_audit_creation_date 2016-03-03
_audit_creation_method
;
Olex2 1.2
(compiled 2016.02.19 svn.r3266 for OlexSys, GUI svn.r5155)
;
_audit_update_record
;
2016-04-04 deposited with the CCDC.
2016-04-25 downloaded from the CCDC.
;
_cell_angle_alpha 90
_cell_angle_beta 90
_cell_angle_gamma 90
_cell_formula_units_Z 8
_cell_length_a 11.2850(4)
_cell_length_b 10.8896(4)
_cell_length_c 30.4034(11)
_cell_measurement_reflns_used 9943
_cell_measurement_temperature 150(2)
_cell_measurement_theta_max 27.48
_cell_measurement_theta_min 2.25
_cell_volume 3736.2(2)
_computing_molecular_graphics 'Olex2 (Dolomanov et al., 2009)'
_computing_publication_material 'Olex2 (Dolomanov et al., 2009)'
_computing_structure_refinement 'olex2.refine (Bourhis et al., 2015)'
_diffrn_ambient_temperature 150.03
_diffrn_measured_fraction_theta_full 0.9991
_diffrn_measured_fraction_theta_max 0.9988
_diffrn_measurement_device_type 'Bruker Apex II CCD detector'
_diffrn_measurement_method '\f and \w scans'
_diffrn_radiation_type 'Mo K\a'
_diffrn_radiation_wavelength 0.71073
_diffrn_reflns_av_R_equivalents 0.0270
_diffrn_reflns_av_unetI/netI 0.0163
_diffrn_reflns_limit_h_max 14
_diffrn_reflns_limit_h_min -14
_diffrn_reflns_limit_k_max 13
_diffrn_reflns_limit_k_min -14
_diffrn_reflns_limit_l_max 39
_diffrn_reflns_limit_l_min -39
_diffrn_reflns_number 31216
_diffrn_reflns_theta_full 27.4884
_diffrn_reflns_theta_max 27.49
_diffrn_reflns_theta_min 2.25
_exptl_absorpt_coefficient_mu 0.882
_exptl_absorpt_correction_T_max 0.7456
_exptl_absorpt_correction_T_min 0.6603
_exptl_absorpt_correction_type multi-scan
_exptl_absorpt_process_details
;
SADABS-2014/5 (Bruker,2014/5) was used for absorption correction.
wR2(int) was 0.0502 before and 0.0387 after correction.
The Ratio of minimum to maximum transmission is 0.8856.
The \l/2 correction factor is 0.00150.
;
_exptl_crystal_colour colorless
_exptl_crystal_density_diffrn 1.6799
_exptl_crystal_density_method 'not measured'
_exptl_crystal_description tablet
_exptl_crystal_F_000 1895.4695
_exptl_crystal_size_max 0.4
_exptl_crystal_size_mid 0.2
_exptl_crystal_size_min 0.05
_refine_diff_density_max 0.3881
_refine_diff_density_min -0.2881
_refine_diff_density_rms 0.0688
_refine_ls_d_res_high 0.7699
_refine_ls_d_res_low 9.0612
_refine_ls_goodness_of_fit_ref 1.0658
_refine_ls_hydrogen_treatment mixed
_refine_ls_matrix_type full
_refine_ls_number_constraints 20
_refine_ls_number_parameters 234
_refine_ls_number_reflns 4289
_refine_ls_number_restraints 0
_refine_ls_restrained_S_all 1.0658
_refine_ls_R_factor_all 0.0334
_refine_ls_R_factor_gt 0.0255
_refine_ls_shift/su_max 0.0000
_refine_ls_shift/su_mean 0.0000
_refine_ls_structure_factor_coef Fsqd
_refine_ls_weighting_details 'w=1/[\s^2^(Fo^2^)+(0.0274P)^2^+2.2038P] where P=(Fo^2^+2Fc^2^)/3'
_refine_ls_weighting_scheme calc
_refine_ls_wR_factor_gt 0.0603
_refine_ls_wR_factor_ref 0.0654
_reflns_Friedel_coverage 0.0
_reflns_limit_h_max 14
_reflns_limit_h_min 0
_reflns_limit_k_max 14
_reflns_limit_k_min 0
_reflns_limit_l_max 39
_reflns_limit_l_min 0
_reflns_number_gt 3665
_reflns_number_total 4289
_reflns_threshold_expression I>=2u(I)
_cod_data_source_file c6dt01339b2.cif
_cod_data_source_block pre_a
_cod_depositor_comments 'Adding full bibliography for 7039093--7039097.cif.'
_cod_database_code 7039097
_olex2_refinement_description
;
1. Fixed Uiso
 At 1.2 times of:
  All C(H) groups
2.a Aromatic/amide H refined with riding coordinates:
 C22(H22), C23(H23), C24(H24), C25(H25), C26(H26), C32(H32), C33(H33),
 C34(H34), C35(H35), C36(H36)
;
_olex2_submission_special_instructions 'No special instructions were received'

loop_
_space_group_symop_id
_space_group_symop_operation_xyz
1 x,y,z
2 x+1/2,-y+1/2,-z
3 -x,y+1/2,-z+1/2
4 -x+1/2,-y,z+1/2
5 -x,-y,-z
6 -x-1/2,y-1/2,z
7 x,-y-1/2,z-1/2
8 x-1/2,y,-z-1/2

loop_
_atom_site_label
_atom_site_type_symbol
_atom_site_fract_x
_atom_site_fract_y
_atom_site_fract_z
_atom_site_U_iso_or_equiv
_atom_site_adp_type
_atom_site_occupancy
_atom_site_refinement_flags_posn
P1 P 0.38767(4) 0.42020(3) 0.625831(13) 0.01749(9) Uani 1.000000 .
F1 F 0.36788(8) 0.57081(7) 0.62572(3) 0.0218(2) Uani 1.000000 .
F2 F 0.40734(8) 0.26914(8) 0.62981(3) 0.0235(2) Uani 1.000000 .
C11 C 0.29800(13) 0.36029(13) 0.71045(5) 0.0175(3) Uani 1.000000 .
C12 C 0.29509(13) 0.36264(13) 0.75646(5) 0.0182(3) Uani 1.000000 .
C13 C 0.37815(14) 0.43152(14) 0.77952(5) 0.0196(3) Uani 1.000000 .
C14 C 0.46317(14) 0.49878(13) 0.75650(5) 0.0191(3) Uani 1.000000 .
C15 C 0.46439(13) 0.49658(13) 0.71065(5) 0.0177(3) Uani 1.000000 .
Cl1 Cl 0.19181(4) 0.27395(4) 0.684117(12) 0.02431(9) Uani 1.000000 .
Cl2 Cl 0.18975(3) 0.27953(4) 0.784508(13) 0.02370(9) Uani 1.000000 .
Cl4 Cl 0.56517(4) 0.58426(4) 0.785291(14) 0.02746(10) Uani 1.000000 .
Cl3 Cl 0.37601(4) 0.43416(4) 0.835892(13) 0.03129(11) Uani 1.000000 .
Cl5 Cl 0.57331(3) 0.58118(4) 0.684616(13) 0.02498(10) Uani 1.000000 .
C16 C 0.38305(13) 0.42602(13) 0.68669(5) 0.0167(3) Uani 1.000000 .
C21 C 0.25489(14) 0.40086(14) 0.59260(5) 0.0190(3) Uani 1.000000 .
C22 C 0.16164(14) 0.48496(15) 0.59514(5) 0.0235(3) Uani 1.000000 .
H22 H 0.16581(14) 0.55170(15) 0.61520(5) 0.0282(4) Uiso 1.000000 R
C23 C 0.06296(15) 0.47107(17) 0.56837(6) 0.0288(4) Uani 1.000000 .
H23 H -0.00139(15) 0.52693(17) 0.57077(6) 0.0346(4) Uiso 1.000000 R
C24 C 0.05801(16) 0.37606(18) 0.53818(5) 0.0304(4) Uani 1.000000 .
H24 H -0.00905(16) 0.36782(18) 0.51952(5) 0.0365(5) Uiso 1.000000 R
C25 C 0.15032(16) 0.29318(16) 0.53511(5) 0.0285(4) Uani 1.000000 .
H25 H 0.14700(16) 0.22859(16) 0.51414(5) 0.0342(4) Uiso 1.000000 R
C26 C 0.24824(15) 0.30419(15) 0.56271(5) 0.0229(3) Uani 1.000000 .
H26 H 0.31055(15) 0.24570(15) 0.56114(5) 0.0274(4) Uiso 1.000000 R
C31 C 0.52436(14) 0.43428(15) 0.59440(5) 0.0222(3) Uani 1.000000 .
C32 C 0.53662(17) 0.53287(17) 0.56556(6) 0.0335(4) Uani 1.000000 .
H32 H 0.47565(17) 0.59278(17) 0.56365(6) 0.0402(5) Uiso 1.000000 R
C33 C 0.63720(19) 0.5443(2) 0.53960(7) 0.0424(5) Uani 1.000000 .
H33 H 0.64360(19) 0.6105(2) 0.51942(7) 0.0509(6) Uiso 1.000000 R
C34 C 0.72729(17) 0.4605(2) 0.54293(6) 0.0417(5) Uani 1.000000 .
H34 H 0.79656(17) 0.4694(2) 0.52547(6) 0.0500(6) Uiso 1.000000 R
C35 C 0.71721(16) 0.3632(2) 0.57166(6) 0.0401(5) Uani 1.000000 .
H35 H 0.78029(16) 0.3059(2) 0.57426(6) 0.0482(6) Uiso 1.000000 R
C36 C 0.61484(15) 0.34817(17) 0.59702(6) 0.0297(4) Uani 1.000000 .
H36 H 0.60724(15) 0.27927(17) 0.61598(6) 0.0356(5) Uiso 1.000000 R

loop_
_atom_site_aniso_label
_atom_site_aniso_U_11
_atom_site_aniso_U_22
_atom_site_aniso_U_33
_atom_site_aniso_U_12
_atom_site_aniso_U_13
_atom_site_aniso_U_23
P1 0.0221(2) 0.01321(17) 0.01714(19) 0.00231(14) 0.00028(15) -0.00044(14)
F1 0.0280(5) 0.0130(4) 0.0244(5) 0.0024(3) 0.0003(4) 0.0005(3)
F2 0.0342(5) 0.0137(4) 0.0226(5) 0.0049(4) -0.0015(4) -0.0009(3)
C11 0.0179(7) 0.0130(7) 0.0215(7) 0.0008(6) -0.0034(6) -0.0017(6)
C12 0.0171(7) 0.0157(7) 0.0217(8) 0.0016(6) 0.0009(6) 0.0006(6)
C13 0.0208(8) 0.0208(8) 0.0173(7) 0.0044(6) -0.0026(6) -0.0017(6)
C14 0.0180(7) 0.0159(7) 0.0234(7) 0.0007(6) -0.0046(6) -0.0030(6)
C15 0.0165(7) 0.0132(6) 0.0233(7) 0.0016(5) 0.0007(6) 0.0000(6)
Cl1 0.0283(2) 0.02326(19) 0.02142(19) -0.01093(15) -0.00442(15) 0.00007(15)
Cl2 0.02262(19) 0.0251(2) 0.02338(19) -0.00269(15) 0.00411(15) 0.00216(15)
Cl4 0.0275(2) 0.0264(2) 0.0285(2) -0.00584(16) -0.01039(16) -0.00338(16)
Cl3 0.0349(2) 0.0424(2) 0.01659(18) -0.00465(19) -0.00221(16) -0.00287(17)
Cl5 0.0232(2) 0.02365(19) 0.0281(2) -0.00784(15) 0.00118(15) 0.00015(15)
C16 0.0192(7) 0.0127(7) 0.0182(7) 0.0019(6) -0.0007(6) -0.0007(5)
C21 0.0234(8) 0.0188(7) 0.0148(7) -0.0013(6) 0.0017(6) 0.0027(6)
C22 0.0261(8) 0.0234(8) 0.0209(8) 0.0026(6) 0.0032(6) 0.0007(6)
C23 0.0239(9) 0.0345(9) 0.0281(8) 0.0048(7) 0.0022(7) 0.0054(7)
C24 0.0269(9) 0.0417(10) 0.0225(8) -0.0071(8) -0.0035(7) 0.0048(7)
C25 0.0362(10) 0.0297(9) 0.0195(8) -0.0091(8) 0.0015(7) -0.0015(7)
C26 0.0281(8) 0.0207(8) 0.0197(7) 0.0001(6) 0.0036(7) 0.0004(6)
C31 0.0223(8) 0.0257(8) 0.0184(7) 0.0013(6) -0.0006(6) -0.0047(6)
C32 0.0303(9) 0.0339(10) 0.0362(10) -0.0004(8) 0.0067(8) 0.0046(8)
C33 0.0410(11) 0.0466(12) 0.0396(11) -0.0113(10) 0.0117(9) 0.0013(9)
C34 0.0286(10) 0.0629(14) 0.0335(10) -0.0103(10) 0.0083(8) -0.0162(10)
C35 0.0240(9) 0.0603(13) 0.0361(10) 0.0113(9) -0.0035(8) -0.0194(10)
C36 0.0303(9) 0.0358(10) 0.0229(8) 0.0083(8) -0.0038(7) -0.0059(7)

loop_
_atom_type_symbol
_atom_type_scat_dispersion_real
_atom_type_scat_dispersion_imag
_atom_type_scat_Cromer_Mann_a1
_atom_type_scat_Cromer_Mann_a2
_atom_type_scat_Cromer_Mann_a3
_atom_type_scat_Cromer_Mann_a4
_atom_type_scat_Cromer_Mann_b1
_atom_type_scat_Cromer_Mann_b2
_atom_type_scat_Cromer_Mann_b3
_atom_type_scat_Cromer_Mann_b4
_atom_type_scat_Cromer_Mann_c
_atom_type_scat_source
_atom_type_scat_dispersion_source
H 0.00000 0.00000 0.49300 0.32291 0.14019 0.04081 10.51090 26.12570 3.14236 57.79970 0.0030380000826 'International Tables Volume C Table 6.1.1.4 (pp. 500-502)' 'Henke, Gullikson and Davis, At. Data and Nucl. Data Tables, 1993, 54, 2'
C 0.00347 0.00161 2.31000 1.02000 1.58860 0.86500 20.84390 10.20750 0.56870 51.65120 0.215599998832 'International Tables Volume C Table 6.1.1.4 (pp. 500-502)' 'Henke, Gullikson and Davis, At. Data and Nucl. Data Tables, 1993, 54, 2'
Cl 0.14873 0.16029 11.46040 7.19640 6.25560 1.64550 0.01040 1.16620 18.51940 47.77840 -9.55739974976 'International Tables Volume C Table 6.1.1.4 (pp. 500-502)' 'Henke, Gullikson and Davis, At. Data and Nucl. Data Tables, 1993, 54, 2'
P 0.10434 0.09671 6.43450 4.17910 1.78000 1.49080 1.90670 27.15700 0.52600 68.16450 1.11489999294 'International Tables Volume C Table 6.1.1.4 (pp. 500-502)' 'Henke, Gullikson and Davis, At. Data and Nucl. Data Tables, 1993, 54, 2'
F 0.01794 0.01033 3.53920 2.64120 1.51700 1.02430 10.28250 4.29440 0.26150 26.14760 0.277599990368 'International Tables Volume C Table 6.1.1.4 (pp. 500-502)' 'Henke, Gullikson and Davis, At. Data and Nucl. Data Tables, 1993, 54, 2'

loop_
_geom_angle_atom_site_label_1
_geom_angle_atom_site_label_2
_geom_angle_atom_site_label_3
_geom_angle
F2 P1 F1 175.94(5)
C16 P1 F1 87.95(6)
C16 P1 F2 87.99(6)
C21 P1 F1 90.14(6)
C21 P1 F2 92.05(6)
C21 P1 C16 122.38(7)
C31 P1 F1 91.71(6)
C31 P1 F2 90.48(6)
C31 P1 C16 123.04(7)
C31 P1 C21 114.58(7)
Cl1 C11 C12 117.30(11)
C16 C11 C12 121.54(13)
C16 C11 Cl1 121.15(11)
C13 C12 C11 119.88(14)
Cl2 C12 C11 120.14(11)
Cl2 C12 C13 119.98(12)
C14 C13 C12 119.59(14)
Cl3 C13 C12 120.25(12)
Cl3 C13 C14 120.16(12)
C15 C14 C13 119.95(14)
Cl4 C14 C13 119.29(12)
Cl4 C14 C15 120.77(12)
Cl5 C15 C14 117.12(11)
C16 C15 C14 121.52(14)
C16 C15 Cl5 121.34(12)
C11 C16 P1 121.19(11)
C15 C16 P1 121.31(11)
C15 C16 C11 117.49(14)
C22 C21 P1 120.91(12)
C26 C21 P1 119.62(12)
C26 C21 C22 119.40(15)
H22 C22 C21 119.98(9)
C23 C22 C21 120.04(15)
C23 C22 H22 119.98(10)
H23 C23 C22 119.91(10)
C24 C23 C22 120.18(16)
C24 C23 H23 119.91(10)
H24 C24 C23 119.91(10)
C25 C24 C23 120.18(16)
C25 C24 H24 119.91(10)
H25 C25 C24 119.95(10)
C26 C25 C24 120.09(16)
C26 C25 H25 119.95(10)
C25 C26 C21 120.07(16)
H26 C26 C21 119.97(10)
H26 C26 C25 119.97(10)
C32 C31 P1 118.64(13)
C36 C31 P1 122.41(13)
C36 C31 C32 118.91(16)
H32 C32 C31 119.73(10)
C33 C32 C31 120.53(18)
C33 C32 H32 119.73(12)
H33 C33 C32 119.82(12)
C34 C33 C32 120.4(2)
C34 C33 H33 119.82(12)
H34 C34 C33 120.08(12)
C35 C34 C33 119.85(18)
C35 C34 H34 120.08(12)
H35 C35 C34 119.74(12)
C36 C35 C34 120.53(18)
C36 C35 H35 119.74(12)
C35 C36 C31 119.78(18)
H36 C36 C31 120.11(10)
H36 C36 C35 120.11(12)

loop_
_geom_bond_atom_site_label_1
_geom_bond_atom_site_label_2
_geom_bond_distance
P1 F1 1.6552(9)
P1 F2 1.6643(9)
P1 C16 1.8520(15)
P1 C21 1.8195(16)
P1 C31 1.8209(16)
C11 C12 1.399(2)
C11 Cl1 1.7207(15)
C11 C16 1.398(2)
C12 C13 1.390(2)
C12 Cl2 1.7203(15)
C13 C14 1.395(2)
C13 Cl3 1.7143(16)
C14 C15 1.394(2)
C14 Cl4 1.7197(15)
C15 Cl5 1.7280(15)
C15 C16 1.401(2)
C21 C22 1.397(2)
C21 C26 1.393(2)
C22 H22 0.9500
C22 C23 1.388(2)
C23 H23 0.9500
C23 C24 1.384(3)
C24 H24 0.9500
C24 C25 1.381(3)
C25 H25 0.9500
C25 C26 1.393(2)
C26 H26 0.9500
C31 C32 1.393(2)
C31 C36 1.389(2)
C32 H32 0.9500
C32 C33 1.388(3)
C33 H33 0.9500
C33 C34 1.370(3)
C34 H34 0.9500
C34 C35 1.377(3)
C35 H35 0.9500
C35 C36 1.399(3)
C36 H36 0.9500
